data_4066931
loop_
_publ_author_name
'Berkefeld, Andr\'e'
'Troegel, Dennis'
'Burschka, Christian'
'Tacke, Reinhold'

_publ_section_title
;
 Synthesis and Characterization of
 {[Tris(trimethylsilyl)silyl]methyl}silanes of the Formula Type
 Me4&#x2212;nSi[CH2Si(SiMe3)3]n(n= 1&#x2212;3) and Derivatives
;
_journal_issue 20
_journal_name_full Organometallics
_journal_page_first 4548
_journal_paper_doi 10.1021/om100721t
_journal_volume 29
_journal_year 2010
_chemical_formula_moiety 'C22 H64 Si9'
_chemical_formula_sum 'C22 H64 Si9'
_chemical_formula_weight 581.54
_chemical_name_systematic
; 
 ? 
;
_space_group_IT_number 14
_symmetry_cell_setting monoclinic
_symmetry_space_group_name_Hall '-P 2ybc'
_symmetry_space_group_name_H-M 'P 1 21/c 1'
_atom_sites_solution_hydrogens geom
_atom_sites_solution_primary direct
_atom_sites_solution_secondary difmap
_audit_creation_method SHELXL-97
_cell_angle_alpha 90.00
_cell_angle_beta 93.836(15)
_cell_angle_gamma 90.00
_cell_formula_units_Z 4
_cell_length_a 16.138(2)
_cell_length_b 13.614(2)
_cell_length_c 18.046(2)
_cell_measurement_reflns_used 5000
_cell_measurement_temperature 193(2)
_cell_measurement_theta_max 26.15
_cell_measurement_theta_min 6.2
_cell_volume 3955.9(9)
_computing_cell_refinement Stoe-IPDS
_computing_data_collection Stoe-IPDS
_computing_data_reduction Stoe-IPDS
_computing_molecular_graphics Ortep/Povray
_computing_publication_material Bruker-SHELXTL
_computing_structure_refinement 'SHELXL-97 (Sheldrick, 2008)'
_computing_structure_solution 'SHELXS-97 (Sheldrick, 2008)'
_diffrn_ambient_temperature 193(2)
_diffrn_measured_fraction_theta_full 0.974
_diffrn_measured_fraction_theta_max 0.974
_diffrn_measurement_device_type Stoe-IPDS_image_plate
_diffrn_measurement_method omega_scan
_diffrn_radiation_monochromator graphite
_diffrn_radiation_source 'fine-focus sealed tube'
_diffrn_radiation_type MoK\a
_diffrn_radiation_wavelength 0.71073
_diffrn_reflns_av_R_equivalents 0.0497
_diffrn_reflns_av_sigmaI/netI 0.0285
_diffrn_reflns_limit_h_max 22
_diffrn_reflns_limit_h_min -22
_diffrn_reflns_limit_k_max 18
_diffrn_reflns_limit_k_min -18
_diffrn_reflns_limit_l_max 24
_diffrn_reflns_limit_l_min -24
_diffrn_reflns_number 58711
_diffrn_reflns_theta_full 29.13
_diffrn_reflns_theta_max 29.13
_diffrn_reflns_theta_min 2.71
_exptl_absorpt_coefficient_mu 0.312
_exptl_absorpt_correction_type none
_exptl_crystal_colour colorless
_exptl_crystal_density_diffrn 0.976
_exptl_crystal_density_method 'not measured'
_exptl_crystal_description block
_exptl_crystal_F_000 1288
_exptl_crystal_size_max .5
_exptl_crystal_size_mid .5
_exptl_crystal_size_min .5
_refine_diff_density_max 0.372
_refine_diff_density_min -0.292
_refine_diff_density_rms 0.045
_refine_ls_extinction_method none
_refine_ls_goodness_of_fit_ref 1.035
_refine_ls_hydrogen_treatment constr
_refine_ls_matrix_type full
_refine_ls_number_parameters 300
_refine_ls_number_reflns 10362
_refine_ls_number_restraints 0
_refine_ls_restrained_S_all 1.035
_refine_ls_R_factor_all 0.0473
_refine_ls_R_factor_gt 0.0356
_refine_ls_shift/su_max 0.001
_refine_ls_shift/su_mean 0.000
_refine_ls_structure_factor_coef Fsqd
_refine_ls_weighting_details 'calc w=1/[\s^2^(Fo^2^)+(0.0596P)^2^+0.2742P] where P=(Fo^2^+2Fc^2^)/3'
_refine_ls_weighting_scheme calc
_refine_ls_wR_factor_gt 0.0939
_refine_ls_wR_factor_ref 0.0987
_reflns_number_gt 8108
_reflns_number_total 10362
_reflns_threshold_expression >2sigma(I)
_cod_data_source_file om100721t_si_002.cif
_cod_data_source_block ber02g_Compound_6
_cod_original_cell_volume 3955.9(10)
_cod_original_sg_symbol_H-M P21/c
_cod_database_code 4066931

loop_
_symmetry_equiv_pos_as_xyz
'x, y, z'
'-x, y+1/2, -z+1/2'
'-x, -y, -z'
'x, -y-1/2, z-1/2'

loop_
_atom_site_label
_atom_site_type_symbol
_atom_site_fract_x
_atom_site_fract_y
_atom_site_fract_z
_atom_site_U_iso_or_equiv
_atom_site_adp_type
_atom_site_occupancy
_atom_site_symmetry_multiplicity
_atom_site_calc_flag
_atom_site_refinement_flags
C1 C 0.28912(10) 0.44399(12) 0.49165(10) 0.0515(4) Uani 1 1 d .
H1A H 0.3378 0.4008 0.4955 0.077 Uiso 1 1 calc R
H1B H 0.2457 0.4168 0.5212 0.077 Uiso 1 1 calc R
H1C H 0.3049 0.5094 0.5104 0.077 Uiso 1 1 calc R
C2 C 0.15407(9) 0.53266(11) 0.38280(10) 0.0459(3) Uani 1 1 d .
H2A H 0.1653 0.5953 0.4082 0.069 Uiso 1 1 calc R
H2B H 0.1080 0.4993 0.4051 0.069 Uiso 1 1 calc R
H2C H 0.1391 0.5448 0.3301 0.069 Uiso 1 1 calc R
C3 C 0.33320(9) 0.50381(9) 0.33585(9) 0.0417(3) Uani 1 1 d .
H3A H 0.3198 0.4818 0.2841 0.050 Uiso 1 1 calc R
H3B H 0.3850 0.4695 0.3533 0.050 Uiso 1 1 calc R
C4 C 0.22075(10) 0.32888(10) 0.35432(9) 0.0437(3) Uani 1 1 d .
H4A H 0.2737 0.2960 0.3448 0.052 Uiso 1 1 calc R
H4B H 0.1913 0.3400 0.3051 0.052 Uiso 1 1 calc R
C5 C 0.46432(12) 0.66032(16) 0.50760(11) 0.0627(5) Uani 1 1 d .
H5A H 0.4740 0.6986 0.5534 0.094 Uiso 1 1 calc R
H5B H 0.5161 0.6556 0.4824 0.094 Uiso 1 1 calc R
H5C H 0.4453 0.5942 0.5198 0.094 Uiso 1 1 calc R
C6 C 0.28552(12) 0.73447(14) 0.49650(9) 0.0560(4) Uani 1 1 d .
H6A H 0.2669 0.6691 0.5109 0.084 Uiso 1 1 calc R
H6B H 0.2419 0.7660 0.4644 0.084 Uiso 1 1 calc R
H6C H 0.2972 0.7745 0.5411 0.084 Uiso 1 1 calc R
C7 C 0.41840(16) 0.85087(13) 0.42496(12) 0.0694(5) Uani 1 1 d .
H7A H 0.3761 0.8842 0.3926 0.104 Uiso 1 1 calc R
H7B H 0.4706 0.8481 0.4003 0.104 Uiso 1 1 calc R
H7C H 0.4271 0.8872 0.4717 0.104 Uiso 1 1 calc R
C8 C 0.56232(11) 0.55757(16) 0.31950(15) 0.0738(6) Uani 1 1 d .
H8A H 0.6121 0.5519 0.2916 0.111 Uiso 1 1 calc R
H8B H 0.5385 0.4922 0.3262 0.111 Uiso 1 1 calc R
H8C H 0.5772 0.5869 0.3682 0.111 Uiso 1 1 calc R
C9 C 0.53551(12) 0.75921(14) 0.25261(14) 0.0691(6) Uani 1 1 d .
H9A H 0.5521 0.7885 0.3010 0.104 Uiso 1 1 calc R
H9B H 0.4965 0.8031 0.2250 0.104 Uiso 1 1 calc R
H9C H 0.5847 0.7495 0.2244 0.104 Uiso 1 1 calc R
C10 C 0.45885(14) 0.57985(17) 0.17335(12) 0.0750(6) Uani 1 1 d .
H10A H 0.5103 0.5690 0.1486 0.112 Uiso 1 1 calc R
H10B H 0.4223 0.6237 0.1430 0.112 Uiso 1 1 calc R
H10C H 0.4308 0.5169 0.1797 0.112 Uiso 1 1 calc R
C11 C 0.31324(12) 0.82671(12) 0.20236(10) 0.0548(4) Uani 1 1 d .
H11A H 0.2715 0.8632 0.1714 0.082 Uiso 1 1 calc R
H11B H 0.3538 0.7976 0.1708 0.082 Uiso 1 1 calc R
H11C H 0.3417 0.8715 0.2381 0.082 Uiso 1 1 calc R
C12 C 0.21079(12) 0.63805(13) 0.18397(10) 0.0546(4) Uani 1 1 d .
H12A H 0.1747 0.6743 0.1477 0.082 Uiso 1 1 calc R
H12B H 0.1777 0.5901 0.2097 0.082 Uiso 1 1 calc R
H12C H 0.2540 0.6038 0.1583 0.082 Uiso 1 1 calc R
C13 C 0.17887(10) 0.79052(12) 0.30562(10) 0.0494(4) Uani 1 1 d .
H13A H 0.2055 0.8362 0.3418 0.074 Uiso 1 1 calc R
H13B H 0.1470 0.7417 0.3316 0.074 Uiso 1 1 calc R
H13C H 0.1415 0.8269 0.2705 0.074 Uiso 1 1 calc R
C14 C 0.34943(12) 0.13599(18) 0.45205(16) 0.0800(7) Uani 1 1 d .
H14A H 0.3852 0.0933 0.4841 0.120 Uiso 1 1 calc R
H14B H 0.3727 0.2025 0.4524 0.120 Uiso 1 1 calc R
H14C H 0.3461 0.1102 0.4012 0.120 Uiso 1 1 calc R
C15 C 0.25088(17) 0.18659(17) 0.58568(12) 0.0785(6) Uani 1 1 d .
H15A H 0.1955 0.1888 0.6049 0.118 Uiso 1 1 calc R
H15B H 0.2749 0.2528 0.5867 0.118 Uiso 1 1 calc R
H15C H 0.2867 0.1426 0.6166 0.118 Uiso 1 1 calc R
C16 C 0.20242(15) 0.01041(13) 0.49026(13) 0.0709(6) Uani 1 1 d .
H16A H 0.2400 -0.0292 0.5230 0.106 Uiso 1 1 calc R
H16B H 0.1996 -0.0175 0.4401 0.106 Uiso 1 1 calc R
H16C H 0.1469 0.0104 0.5091 0.106 Uiso 1 1 calc R
C17 C 0.06812(11) 0.38266(12) 0.54117(9) 0.0488(4) Uani 1 1 d .
H17A H 0.0188 0.3971 0.5681 0.073 Uiso 1 1 calc R
H17B H 0.0880 0.4432 0.5189 0.073 Uiso 1 1 calc R
H17C H 0.1118 0.3558 0.5757 0.073 Uiso 1 1 calc R
C18 C -0.00463(14) 0.18085(14) 0.51256(13) 0.0708(6) Uani 1 1 d .
H18A H 0.0365 0.1540 0.5495 0.106 Uiso 1 1 calc R
H18B H -0.0197 0.1305 0.4752 0.106 Uiso 1 1 calc R
H18C H -0.0543 0.2010 0.5371 0.106 Uiso 1 1 calc R
C19 C -0.04267(10) 0.34536(15) 0.40073(11) 0.0587(4) Uani 1 1 d .
H19A H -0.0886 0.3684 0.4291 0.088 Uiso 1 1 calc R
H19B H -0.0632 0.2955 0.3649 0.088 Uiso 1 1 calc R
H19C H -0.0197 0.4008 0.3742 0.088 Uiso 1 1 calc R
C20 C 0.03361(13) 0.03242(16) 0.32974(14) 0.0746(6) Uani 1 1 d .
H20A H -0.0159 0.0610 0.3498 0.112 Uiso 1 1 calc R
H20B H 0.0618 -0.0103 0.3672 0.112 Uiso 1 1 calc R
H20C H 0.0172 -0.0061 0.2853 0.112 Uiso 1 1 calc R
C21 C 0.04880(16) 0.21574(19) 0.23420(11) 0.0773(6) Uani 1 1 d .
H21A H 0.0875 0.2637 0.2154 0.116 Uiso 1 1 calc R
H21B H 0.0042 0.2503 0.2577 0.116 Uiso 1 1 calc R
H21C H 0.0249 0.1758 0.1929 0.116 Uiso 1 1 calc R
C22 C 0.19677(13) 0.07863(15) 0.25852(12) 0.0651(5) Uani 1 1 d .
H22A H 0.1762 0.0397 0.2155 0.098 Uiso 1 1 calc R
H22B H 0.2285 0.0362 0.2939 0.098 Uiso 1 1 calc R
H22C H 0.2327 0.1313 0.2422 0.098 Uiso 1 1 calc R
Si1 Si 0.24903(2) 0.45346(3) 0.39234(2) 0.03530(9) Uani 1 1 d .
Si2 Si 0.36067(2) 0.64029(2) 0.33032(2) 0.03025(8) Uani 1 1 d .
Si3 Si 0.38277(3) 0.72272(3) 0.44467(2) 0.04062(9) Uani 1 1 d .
Si4 Si 0.48408(2) 0.63748(3) 0.26694(3) 0.04304(10) Uani 1 1 d .
Si5 Si 0.26081(2) 0.72657(3) 0.25368(2) 0.03617(9) Uani 1 1 d .
Si6 Si 0.15624(2) 0.23435(2) 0.40424(2) 0.03161(8) Uani 1 1 d .
Si7 Si 0.24235(3) 0.13975(3) 0.48739(3) 0.04534(10) Uani 1 1 d .
Si8 Si 0.04076(2) 0.29044(3) 0.46604(2) 0.03903(9) Uani 1 1 d .
Si9 Si 0.10609(3) 0.13375(3) 0.30464(3) 0.04535(10) Uani 1 1 d .

loop_
_atom_site_aniso_label
_atom_site_aniso_U_11
_atom_site_aniso_U_22
_atom_site_aniso_U_33
_atom_site_aniso_U_23
_atom_site_aniso_U_13
_atom_site_aniso_U_12
C1 0.0477(8) 0.0490(8) 0.0573(9) 0.0113(7) -0.0009(7) -0.0058(7)
C2 0.0365(7) 0.0428(7) 0.0595(9) 0.0110(6) 0.0109(7) 0.0044(5)
C3 0.0382(7) 0.0277(6) 0.0615(9) 0.0039(6) 0.0204(6) -0.0019(5)
C4 0.0492(8) 0.0334(6) 0.0509(8) 0.0024(6) 0.0210(7) -0.0070(6)
C5 0.0543(10) 0.0731(12) 0.0586(11) 0.0014(9) -0.0132(9) 0.0018(9)
C6 0.0628(10) 0.0642(10) 0.0421(8) -0.0089(7) 0.0120(8) 0.0101(8)
C7 0.0965(16) 0.0418(9) 0.0704(12) -0.0071(8) 0.0103(11) -0.0138(9)
C8 0.0438(9) 0.0668(12) 0.1132(18) 0.0176(11) 0.0237(10) 0.0182(8)
C9 0.0540(10) 0.0506(9) 0.1061(17) 0.0120(10) 0.0308(11) -0.0142(8)
C10 0.0789(13) 0.0824(14) 0.0688(12) -0.0202(10) 0.0436(11) -0.0076(11)
C11 0.0677(10) 0.0434(8) 0.0540(9) 0.0139(7) 0.0084(8) -0.0017(7)
C12 0.0609(10) 0.0546(9) 0.0468(9) -0.0054(7) -0.0077(8) -0.0051(7)
C13 0.0453(8) 0.0476(8) 0.0555(9) 0.0031(7) 0.0047(7) 0.0154(6)
C14 0.0415(9) 0.0763(14) 0.122(2) 0.0090(13) 0.0044(11) 0.0136(9)
C15 0.1084(18) 0.0689(13) 0.0549(11) 0.0035(9) -0.0195(12) 0.0146(12)
C16 0.0927(15) 0.0377(8) 0.0815(14) 0.0162(8) 0.0003(11) -0.0013(9)
C17 0.0551(9) 0.0507(8) 0.0421(8) -0.0066(6) 0.0150(7) 0.0042(7)
C18 0.0750(12) 0.0551(10) 0.0878(14) 0.0002(9) 0.0464(11) -0.0177(9)
C19 0.0378(8) 0.0670(11) 0.0709(12) -0.0179(9) 0.0017(8) 0.0066(7)
C20 0.0605(11) 0.0657(12) 0.0981(16) -0.0246(11) 0.0102(11) -0.0230(9)
C21 0.0863(15) 0.0974(17) 0.0464(10) -0.0145(10) -0.0079(10) 0.0302(13)
C22 0.0680(11) 0.0592(10) 0.0707(12) -0.0196(9) 0.0233(10) 0.0108(9)
Si1 0.03057(17) 0.02911(16) 0.0473(2) 0.00633(14) 0.01048(15) -0.00163(12)
Si2 0.02896(16) 0.02622(15) 0.03652(18) 0.00187(12) 0.00921(13) -0.00018(11)
Si3 0.0444(2) 0.03858(19) 0.0388(2) -0.00225(15) 0.00205(17) 0.00029(15)
Si4 0.03636(19) 0.03579(19) 0.0595(3) 0.00317(16) 0.02180(18) -0.00086(14)
Si5 0.03861(19) 0.03342(17) 0.03658(19) 0.00168(14) 0.00331(15) 0.00136(14)
Si6 0.03242(17) 0.02603(15) 0.03747(18) 0.00062(12) 0.01041(14) -0.00215(12)
Si7 0.0447(2) 0.0369(2) 0.0540(3) 0.00497(17) 0.00038(19) 0.00312(16)
Si8 0.03612(18) 0.03770(19) 0.0450(2) -0.00365(15) 0.01557(16) -0.00280(14)
Si9 0.0448(2) 0.0437(2) 0.0481(2) -0.01250(17) 0.00695(18) 0.00130(16)

loop_
_atom_type_symbol
_atom_type_description
_atom_type_scat_dispersion_real
_atom_type_scat_dispersion_imag
_atom_type_scat_source
C C 0.0033 0.0016 'International Tables Vol C Tables 4.2.6.8 and 6.1.1.4'
H H 0.0000 0.0000 'International Tables Vol C Tables 4.2.6.8 and 6.1.1.4'
Si Si 0.0817 0.0704 'International Tables Vol C Tables 4.2.6.8 and 6.1.1.4'

loop_
_geom_angle_atom_site_label_1
_geom_angle_atom_site_label_2
_geom_angle_atom_site_label_3
_geom_angle
Si1 C3 Si2 124.05(7)
Si1 C4 Si6 124.18(8)
C1 Si1 C2 110.90(8)
C1 Si1 C4 110.41(7)
C2 Si1 C4 108.04(8)
C1 Si1 C3 109.18(8)
C2 Si1 C3 110.89(7)
C4 Si1 C3 107.35(6)
C3 Si2 Si3 116.03(5)
C3 Si2 Si4 102.43(4)
Si3 Si2 Si4 110.41(2)
C3 Si2 Si5 111.19(5)
Si3 Si2 Si5 109.46(2)
Si4 Si2 Si5 106.77(2)
C7 Si3 C5 108.84(11)
C7 Si3 C6 106.89(10)
C5 Si3 C6 108.08(9)
C7 Si3 Si2 107.88(7)
C5 Si3 Si2 111.86(7)
C6 Si3 Si2 113.11(6)
C8 Si4 C9 107.00(10)
C8 Si4 C10 108.06(12)
C9 Si4 C10 108.38(11)
C8 Si4 Si2 108.99(7)
C9 Si4 Si2 116.54(6)
C10 Si4 Si2 107.61(7)
C11 Si5 C12 108.77(8)
C11 Si5 C13 105.30(8)
C12 Si5 C13 110.12(9)
C11 Si5 Si2 109.67(6)
C12 Si5 Si2 108.51(6)
C13 Si5 Si2 114.33(6)
C4 Si6 Si7 110.49(6)
C4 Si6 Si9 101.60(5)
Si7 Si6 Si9 108.97(2)
C4 Si6 Si8 118.38(5)
Si7 Si6 Si8 109.03(2)
Si9 Si6 Si8 107.83(2)
C16 Si7 C15 107.20(11)
C16 Si7 C14 107.97(11)
C15 Si7 C14 108.52(13)
C16 Si7 Si6 109.94(7)
C15 Si7 Si6 114.68(7)
C14 Si7 Si6 108.33(8)
C17 Si8 C18 106.70(9)
C17 Si8 C19 108.05(8)
C18 Si8 C19 108.07(10)
C17 Si8 Si6 113.71(5)
C18 Si8 Si6 107.28(6)
C19 Si8 Si6 112.73(6)
C20 Si9 C21 108.13(12)
C20 Si9 C22 109.11(10)
C21 Si9 C22 107.32(10)
C20 Si9 Si6 115.40(8)
C21 Si9 Si6 107.30(8)
C22 Si9 Si6 109.28(7)

loop_
_geom_bond_atom_site_label_1
_geom_bond_atom_site_label_2
_geom_bond_distance
C1 Si1 1.8686(18)
C2 Si1 1.8723(15)
C3 Si1 1.8814(13)
C3 Si2 1.9143(14)
C4 Si1 1.8746(15)
C4 Si6 1.9176(13)
C5 Si3 1.8824(19)
C6 Si3 1.8869(17)
C7 Si3 1.8782(19)
C8 Si4 1.876(2)
C9 Si4 1.8791(17)
C10 Si4 1.882(2)
C11 Si5 1.8806(16)
C12 Si5 1.8843(17)
C13 Si5 1.8845(15)
C14 Si7 1.882(2)
C15 Si7 1.881(2)
C16 Si7 1.8769(19)
C17 Si8 1.8785(17)
C18 Si8 1.8839(17)
C19 Si8 1.884(2)
C20 Si9 1.883(2)
C21 Si9 1.887(2)
C22 Si9 1.8868(17)
Si2 Si3 2.3552(6)
Si2 Si4 2.3624(6)
Si2 Si5 2.3647(6)
Si6 Si7 2.3585(6)
Si6 Si9 2.3594(6)
Si6 Si8 2.3617(6)

loop_
_geom_torsion_atom_site_label_1
_geom_torsion_atom_site_label_2
_geom_torsion_atom_site_label_3
_geom_torsion_atom_site_label_4
_geom_torsion
Si6 C4 Si1 C1 47.00(13)
Si6 C4 Si1 C2 -74.43(12)
Si6 C4 Si1 C3 165.92(10)
Si2 C3 Si1 C1 -80.18(12)
Si2 C3 Si1 C2 42.31(13)
Si2 C3 Si1 C4 160.11(10)
Si1 C3 Si2 Si3 50.42(12)
Si1 C3 Si2 Si4 170.75(9)
Si1 C3 Si2 Si5 -75.52(11)
C3 Si2 Si3 C7 174.71(10)
Si4 Si2 Si3 C7 58.78(9)
Si5 Si2 Si3 C7 -58.48(9)
C3 Si2 Si3 C5 55.04(9)
Si4 Si2 Si3 C5 -60.89(8)
Si5 Si2 Si3 C5 -178.15(7)
C3 Si2 Si3 C6 -67.29(8)
Si4 Si2 Si3 C6 176.78(7)
Si5 Si2 Si3 C6 59.52(7)
C3 Si2 Si4 C8 -56.55(10)
Si3 Si2 Si4 C8 67.61(9)
Si5 Si2 Si4 C8 -173.49(9)
C3 Si2 Si4 C9 -177.72(11)
Si3 Si2 Si4 C9 -53.56(9)
Si5 Si2 Si4 C9 65.34(9)
C3 Si2 Si4 C10 60.39(10)
Si3 Si2 Si4 C10 -175.45(9)
Si5 Si2 Si4 C10 -56.55(9)
C3 Si2 Si5 C11 -145.20(8)
Si3 Si2 Si5 C11 85.29(7)
Si4 Si2 Si5 C11 -34.23(7)
C3 Si2 Si5 C12 -26.52(8)
Si3 Si2 Si5 C12 -156.03(6)
Si4 Si2 Si5 C12 84.45(7)
C3 Si2 Si5 C13 96.82(8)
Si3 Si2 Si5 C13 -32.69(7)
Si4 Si2 Si5 C13 -152.21(6)
Si1 C4 Si6 Si7 -86.00(10)
Si1 C4 Si6 Si9 158.47(9)
Si1 C4 Si6 Si8 40.69(13)
C4 Si6 Si7 C16 -145.00(10)
Si9 Si6 Si7 C16 -34.18(9)
Si8 Si6 Si7 C16 83.27(8)
C4 Si6 Si7 C15 94.14(11)
Si9 Si6 Si7 C15 -155.04(10)
Si8 Si6 Si7 C15 -37.59(10)
C4 Si6 Si7 C14 -27.23(10)
Si9 Si6 Si7 C14 83.59(9)
Si8 Si6 Si7 C14 -158.96(9)
C4 Si6 Si8 C17 -59.46(9)
Si7 Si6 Si8 C17 67.93(6)
Si9 Si6 Si8 C17 -173.90(6)
C4 Si6 Si8 C18 -177.18(11)
Si7 Si6 Si8 C18 -49.80(9)
Si9 Si6 Si8 C18 68.37(9)
C4 Si6 Si8 C19 63.97(9)
Si7 Si6 Si8 C19 -168.65(7)
Si9 Si6 Si8 C19 -50.47(7)
C4 Si6 Si9 C20 -177.06(10)
Si7 Si6 Si9 C20 66.30(9)
Si8 Si6 Si9 C20 -51.92(9)
C4 Si6 Si9 C21 -56.49(10)
Si7 Si6 Si9 C21 -173.13(8)
Si8 Si6 Si9 C21 68.66(9)
C4 Si6 Si9 C22 59.57(9)
Si7 Si6 Si9 C22 -57.07(8)
Si8 Si6 Si9 C22 -175.28(8)
